data_2019306
loop_
_publ_author_name
'Soave, Raffaella'
'Colombo, Pietro'

_publ_section_title
;
 Intermolecular C---H&#x00B7;&#x00B7;&#x00B7;O,
 Cl&#x00B7;&#x00B7;&#x00B7;Cl and \p--\p interactions in the
 2-dichloromethyl derivative of vitamin K~3~
;
_journal_coeditor_code KY3044
_journal_issue 12
_journal_name_full 'Acta Crystallographica Section C'
_journal_page_first 1563
_journal_page_last 1566
_journal_paper_doi 10.1107/S010827011303196X
_journal_volume 69
_journal_year 2013
_chemical_formula_iupac 'C12 H8 Cl2 O2'
_chemical_formula_moiety 'C12 H8 Cl2 O2'
_chemical_formula_sum 'C12 H8 Cl2 O2'
_chemical_formula_weight 255.08
_chemical_name_common
;
2-Dichloromethyl-3-methyl-1,4-naphthalenedione
;
_chemical_name_systematic
;
2-Dichloromethyl-3-methyl-1,4-dihydronaphthalene-1,4-dione
;
_space_group_crystal_system orthorhombic
_space_group_IT_number 62
_space_group_name_Hall '-P 2ac 2n'
_space_group_name_H-M_alt 'P n m a'
_symmetry_space_group_name_Hall '-P 2ac 2n'
_symmetry_space_group_name_H-M 'P n m a'
_atom_sites_solution_hydrogens geom
_atom_sites_solution_primary direct
_atom_sites_solution_secondary difmap
_audit_creation_method SHELXL-2013
_cell_angle_alpha 90
_cell_angle_beta 90
_cell_angle_gamma 90
_cell_formula_units_Z 4
_cell_length_a 13.166(3)
_cell_length_b 6.8812(14)
_cell_length_c 11.958(2)
_cell_measurement_reflns_used 2767
_cell_measurement_temperature 150(2)
_cell_measurement_theta_max 43.10
_cell_measurement_theta_min 4.60
_cell_volume 1083.4(4)
_computing_cell_refinement 'SAINT-Plus (Bruker, 1999)'
_computing_data_collection 'SAINT-Plus (Bruker, 1999)'
_computing_data_reduction 'SAINT-Plus (Bruker, 1999)'
_computing_molecular_graphics 'DIAMOND (Brandenburg & Putz, 2012)'
_computing_structure_refinement 'SHELXL2013 (Sheldrick, 2008)'
_computing_structure_solution 'SHELXS97 (Sheldrick, 2008)'
_diffrn_ambient_temperature 150(2)
_diffrn_measured_fraction_theta_full 1.000
_diffrn_measured_fraction_theta_max 1.000
_diffrn_measurement_device_type 'Bruker APEX CCD area-detector'
_diffrn_measurement_method '\w scan'
_diffrn_radiation_monochromator graphite
_diffrn_radiation_type MoK\a
_diffrn_radiation_wavelength 0.71073
_diffrn_reflns_av_R_equivalents 0.0730
_diffrn_reflns_limit_h_max 18
_diffrn_reflns_limit_h_min -18
_diffrn_reflns_limit_k_max 9
_diffrn_reflns_limit_k_min -9
_diffrn_reflns_limit_l_max 16
_diffrn_reflns_limit_l_min -16
_diffrn_reflns_number 25336
_diffrn_reflns_theta_full 25.242
_diffrn_reflns_theta_max 29.991
_diffrn_reflns_theta_min 2.301
_exptl_absorpt_coefficient_mu 0.577
_exptl_absorpt_correction_T_max 0.8623
_exptl_absorpt_correction_T_min 0.7853
_exptl_absorpt_correction_type multi-scan
_exptl_absorpt_process_details '(SADABS; Sheldrick, 2003)'
_exptl_crystal_colour 'dark orange'
_exptl_crystal_density_diffrn 1.564
_exptl_crystal_density_method 'not measured'
_exptl_crystal_description prism
_exptl_crystal_F_000 520
_exptl_crystal_size_max 0.22
_exptl_crystal_size_mid 0.08
_exptl_crystal_size_min 0.05
_refine_diff_density_max 0.427
_refine_diff_density_min -0.399
_refine_ls_extinction_method none
_refine_ls_goodness_of_fit_ref 1.044
_refine_ls_hydrogen_treatment constr
_refine_ls_matrix_type full
_refine_ls_number_parameters 95
_refine_ls_number_reflns 1703
_refine_ls_number_restraints 0
_refine_ls_restrained_S_all 1.044
_refine_ls_R_factor_all 0.1114
_refine_ls_R_factor_gt 0.0481
_refine_ls_shift/su_max 0.000
_refine_ls_shift/su_mean 0.000
_refine_ls_structure_factor_coef Fsqd
_refine_ls_weighting_details 'w=1/[\s^2^(Fo^2^)+(0.0640P)^2^+0.9747P] where P=(Fo^2^+2Fc^2^)/3'
_refine_ls_weighting_scheme calc
_refine_ls_wR_factor_gt 0.1164
_refine_ls_wR_factor_ref 0.1612
_reflns_number_gt 908
_reflns_number_total 1703
_reflns_threshold_expression I>2\s(I)
_cod_data_source_file ky3044.cif
_cod_data_source_block I
_cod_database_code 2019306
_shelx_space_group_comment
;
The symmetry employed for this shelxl refinement is uniquely defined
by the following loop, which should always be used as a source of
symmetry information in preference to the above space-group names.
They are only intended as comments.
;
_shelxl_version_number 2.013

loop_
_space_group_symop_operation_xyz
'x, y, z'
'-x+1/2, -y, z+1/2'
'-x, y+1/2, -z'
'x+1/2, -y+1/2, -z+1/2'
'-x, -y, -z'
'x-1/2, y, -z-1/2'
'x, -y-1/2, z'
'-x-1/2, y-1/2, z-1/2'

loop_
_atom_site_type_symbol
_atom_site_label
_atom_site_fract_x
_atom_site_fract_y
_atom_site_fract_z
_atom_site_U_iso_or_equiv
_atom_site_adp_type
_atom_site_calc_flag
_atom_site_occupancy
Cl Cl1 0.12535(6) 0.03696(16) 0.54982(7) 0.0583(3) Uani d 1
O O1 0.2587(2) 0.2500 0.3787(2) 0.0568(10) Uani d 1
O O2 0.5444(2) 0.2500 0.6919(2) 0.0494(9) Uani d 1
C C1 0.3241(3) 0.2500 0.4500(3) 0.0342(9) Uani d 1
C C2 0.4332(3) 0.2500 0.4174(3) 0.0290(8) Uani d 1
C C3 0.4597(3) 0.2500 0.3052(3) 0.0363(10) Uani d 1
H H3 0.4094 0.2500 0.2506 0.044 Uiso calc 1
C C4 0.5603(3) 0.2500 0.2747(3) 0.0414(11) Uani d 1
H H4 0.5781 0.2500 0.1995 0.050 Uiso calc 1
C C5 0.6347(3) 0.2500 0.3557(4) 0.0406(10) Uani d 1
H H5 0.7027 0.2500 0.3345 0.049 Uiso calc 1
C C6 0.6098(3) 0.2500 0.4677(4) 0.0373(10) Uani d 1
H H6 0.6606 0.2500 0.5217 0.045 Uiso calc 1
C C7 0.5079(3) 0.2500 0.4996(3) 0.0288(9) Uani d 1
C C8 0.4798(3) 0.2500 0.6195(3) 0.0324(9) Uani d 1
C C9 0.3694(3) 0.2500 0.6506(3) 0.0306(9) Uani d 1
C C10 0.2983(3) 0.2500 0.5707(3) 0.0315(9) Uani d 1
C C11 0.3483(3) 0.2500 0.7744(3) 0.0439(11) Uani d 1
H H11A 0.4065 0.2993 0.8137 0.066 Uiso calc 0.5
H H11B 0.3345 0.1197 0.7988 0.066 Uiso calc 0.5
H H11C 0.2906 0.3309 0.7897 0.066 Uiso calc 0.5
C C12 0.1873(3) 0.2500 0.5999(3) 0.0417(11) Uani d 1
H H12 0.1819 0.2500 0.6816 0.063 Uiso calc 1

loop_
_atom_site_aniso_label
_atom_site_aniso_U_11
_atom_site_aniso_U_22
_atom_site_aniso_U_33
_atom_site_aniso_U_12
_atom_site_aniso_U_13
_atom_site_aniso_U_23
Cl1 0.0351(4) 0.0896(7) 0.0501(5) -0.0192(4) 0.0015(3) -0.0038(5)
O1 0.0260(14) 0.119(3) 0.0252(14) 0.000 -0.0042(12) 0.000
O2 0.0353(16) 0.081(2) 0.0321(15) 0.000 -0.0118(13) 0.000
C1 0.0246(18) 0.054(3) 0.0239(19) 0.000 0.0006(16) 0.000
C2 0.0249(18) 0.035(2) 0.0275(18) 0.000 0.0015(15) 0.000
C3 0.031(2) 0.052(3) 0.0260(19) 0.000 0.0004(16) 0.000
C4 0.037(2) 0.054(3) 0.033(2) 0.000 0.0125(18) 0.000
C5 0.0244(19) 0.051(3) 0.046(2) 0.000 0.0104(18) 0.000
C6 0.0270(19) 0.044(3) 0.041(2) 0.000 -0.0026(17) 0.000
C7 0.0245(18) 0.033(2) 0.0288(18) 0.000 0.0002(14) 0.000
C8 0.0291(19) 0.038(2) 0.030(2) 0.000 -0.0051(16) 0.000
C9 0.0302(18) 0.040(2) 0.0214(17) 0.000 -0.0005(15) 0.000
C10 0.0240(17) 0.044(3) 0.0260(19) 0.000 0.0008(14) 0.000
C11 0.041(2) 0.067(3) 0.0231(19) 0.000 0.0001(16) 0.000
C12 0.0256(19) 0.071(3) 0.028(2) 0.000 0.0021(16) 0.000

loop_
_atom_type_symbol
_atom_type_description
_atom_type_scat_dispersion_real
_atom_type_scat_dispersion_imag
_atom_type_scat_source
C C 0.0033 0.0016 'International Tables Vol C Tables 4.2.6.8 and 6.1.1.4'
H H 0.0000 0.0000 'International Tables Vol C Tables 4.2.6.8 and 6.1.1.4'
O O 0.0106 0.0060 'International Tables Vol C Tables 4.2.6.8 and 6.1.1.4'
Cl Cl 0.1484 0.1585 'International Tables Vol C Tables 4.2.6.8 and 6.1.1.4'

loop_
_geom_angle_atom_site_label_1
_geom_angle_atom_site_label_2
_geom_angle_atom_site_label_3
_geom_angle_site_symmetry_1
_geom_angle_site_symmetry_3
_geom_angle
_geom_angle_publ_flag
O1 C1 C10 . . 121.5(3) yes
O1 C1 C2 . . 120.1(3) yes
C10 C1 C2 . . 118.4(3) yes
C3 C2 C7 . . 120.4(3) no
C3 C2 C1 . . 119.8(3) no
C7 C2 C1 . . 119.9(3) yes
C4 C3 C2 . . 120.0(4) no
C4 C3 H3 . . 120.0 no
C2 C3 H3 . . 120.0 no
C3 C4 C5 . . 119.9(4) no
C3 C4 H4 . . 120.0 no
C5 C4 H4 . . 120.0 no
C4 C5 C6 . . 120.9(4) no
C4 C5 H5 . . 119.5 no
C6 C5 H5 . . 119.5 no
C5 C6 C7 . . 119.6(4) no
C5 C6 H6 . . 120.2 no
C7 C6 H6 . . 120.2 no
C2 C7 C6 . . 119.2(4) no
C2 C7 C8 . . 120.5(3) yes
C6 C7 C8 . . 120.4(3) no
O2 C8 C7 . . 121.0(3) yes
O2 C8 C9 . . 120.2(4) yes
C7 C8 C9 . . 118.8(3) yes
C10 C9 C8 . . 120.1(3) yes
C10 C9 C11 . . 124.9(3) no
C8 C9 C11 . . 115.0(3) no
C9 C10 C1 . . 122.3(3) yes
C9 C10 C12 . . 121.0(3) yes
C1 C10 C12 . . 116.7(3) yes
C9 C11 H11A . . 109.5 no
C9 C11 H11B . . 109.5 no
H11A C11 H11B . . 109.5 no
C9 C11 H11C . . 109.5 no
H11A C11 H11C . . 109.5 no
H11B C11 H11C . . 109.5 no
C10 C12 Cl1 . . 111.52(16) no
C10 C12 Cl1 . 7_565 111.52(16) no
Cl1 C12 Cl1 . 7_565 110.8(2) no
C10 C12 H12 . . 107.6 no
Cl1 C12 H12 . . 107.6 no
Cl1 C12 H12 7_565 . 107.6 no

loop_
_geom_bond_atom_site_label_1
_geom_bond_atom_site_label_2
_geom_bond_site_symmetry_2
_geom_bond_distance
_geom_bond_publ_flag
Cl1 C12 . 1.781(2) yes
O1 C1 . 1.212(4) yes
O2 C8 . 1.214(4) yes
C1 C10 . 1.483(5) yes
C1 C2 . 1.487(5) yes
C2 C3 . 1.386(5) yes
C2 C7 . 1.391(5) yes
C3 C4 . 1.374(5) yes
C3 H3 . 0.9300 no
C4 C5 . 1.378(6) yes
C4 H4 . 0.9300 no
C5 C6 . 1.379(6) yes
C5 H5 . 0.9300 no
C6 C7 . 1.394(5) yes
C6 H6 . 0.9300 no
C7 C8 . 1.482(5) yes
C8 C9 . 1.499(5) yes
C9 C10 . 1.338(5) yes
C9 C11 . 1.507(5) yes
C10 C12 . 1.504(5) yes
C11 H11A . 0.9600 no
C11 H11B . 0.9600 no
C11 H11C . 0.9600 no
C12 Cl1 7_565 1.781(2) no
C12 H12 . 0.9800 no

loop_
_geom_contact_atom_site_label_1
_geom_contact_atom_site_label_2
_geom_contact_distance
_geom_contact_site_symmetry_2
_geom_contact_publ_flag
Cl1 Cl1 3.5460(10) 5_556 yes
Cl1 O1 3.0690(10) . yes

loop_
_geom_hbond_atom_site_label_D
_geom_hbond_atom_site_label_H
_geom_hbond_atom_site_label_A
_geom_hbond_site_symmetry_A
_geom_hbond_distance_DH
_geom_hbond_distance_HA
_geom_hbond_distance_DA
_geom_hbond_angle_DHA
C12 H12 O2 4_456 0.98 2.36 3.120(5) 134.0
C5 H5 O1 4_555 0.93 2.65 3.243(5) 121.9
C4 H4 O1 4_555 0.93 2.55 3.192(5) 126.1

loop_
_geom_torsion_atom_site_label_1
_geom_torsion_atom_site_label_2
_geom_torsion_atom_site_label_3
_geom_torsion_atom_site_label_4
_geom_torsion_site_symmetry_4
_geom_torsion
_geom_torsion_publ_flag
O1 C1 C2 C3 . 0.0000(10) no
C10 C1 C2 C3 . 180.0000(10) no
O1 C1 C2 C7 . 180.0000(10) no
C10 C1 C2 C7 . 0.0000(10) no
C7 C2 C3 C4 . 0.0000(10) no
C1 C2 C3 C4 . 180.000000 no
C2 C3 C4 C5 . 0.0000(10) no
C3 C4 C5 C6 . 0.0000(10) no
C4 C5 C6 C7 . 0.0000(10) no
C3 C2 C7 C6 . 0.0000(10) no
C1 C2 C7 C6 . 180.0000(10) no
C3 C2 C7 C8 . 180.0000(10) no
C1 C2 C7 C8 . 0.0000(10) no
C5 C6 C7 C2 . 0.0000(10) no
C5 C6 C7 C8 . 180.0000(10) no
C2 C7 C8 O2 . 180.0000(10) no
C6 C7 C8 O2 . 0.0000(10) no
C2 C7 C8 C9 . 0.0000(10) no
C6 C7 C8 C9 . 180.0000(10) no
O2 C8 C9 C10 . 180.0000(10) no
C7 C8 C9 C10 . 0.0000(10) no
O2 C8 C9 C11 . 0.0000(10) no
C7 C8 C9 C11 . 180.0000(10) no
C8 C9 C10 C1 . 0.0000(10) no
C11 C9 C10 C1 . 180.0000(10) no
C8 C9 C10 C12 . 180.0000(10) no
C11 C9 C10 C12 . 0.0000(10) no
O1 C1 C10 C9 . 180.0000(10) no
C2 C1 C10 C9 . 0.0000(10) no
O1 C1 C10 C12 . 0.0000(10) no
C2 C1 C10 C12 . 180.0000(10) no
C9 C10 C12 Cl1 . -117.78(18) no
C1 C10 C12 Cl1 . 62.22(18) no
C9 C10 C12 Cl1 7_565 117.78(18) no
C1 C10 C12 Cl1 7_565 -62.22(18) no
